data_2216188
loop_
_publ_author_name
'Liang Shen'

_publ_section_title <i>catena</i>-Poly[[bis(thiocyanato-\k<i>N</i>)zinc(II)]-\m-1,4-bis(1,2,4-triazol-1-yl)butane]
_journal_coeditor_code AT2425
_journal_issue 12
_journal_name_full 'Acta Crystallographica Section E'
_journal_page_first m3045
_journal_page_last m3045
_journal_paper_doi 10.1107/S1600536807051239
_journal_volume 63
_journal_year 2007
_chemical_formula_iupac '[Zn (N C S)2 (C8 H12 N6)]'
_chemical_formula_moiety 'C10 H12 N8 S2 Zn'
_chemical_formula_sum 'C10 H12 N8 S2 Zn'
_chemical_formula_weight 373.76
_chemical_name_systematic
;
catena-Poly[[bis(thiocyanato-\kN)zinc(II)]-\m-1,4-bis(1,2,4-triazol-1-
yl)butane]
;
_space_group_IT_number 15
_symmetry_cell_setting monoclinic
_symmetry_space_group_name_Hall '-C 2yc'
_symmetry_space_group_name_H-M 'C 1 2/c 1'
_cell_angle_alpha 90.0000
_cell_angle_beta 100.893(2)
_cell_angle_gamma 90.0000
_cell_formula_units_Z 4
_cell_length_a 15.1950(9)
_cell_length_b 5.8261(2)
_cell_length_c 18.8040(7)
_cell_measurement_reflns_used 5666
_cell_measurement_temperature 298.0(10)
_cell_measurement_theta_max 27.4
_cell_measurement_theta_min 4.0
_cell_volume 1634.68(13)
_computing_cell_refinement 'PROCESS-AUTO (Rigaku, 1998)'
_computing_data_collection 'PROCESS-AUTO (Rigaku, 1998)'
_computing_data_reduction 'CrystalStructure (Rigaku/MSC, 2004)'
_computing_molecular_graphics 'ORTEP-3 for Windows (Farrugia, 1997)'
_computing_publication_material 'CrystalStructure (Rigaku/MSC, 2004)'
_computing_structure_refinement 'CRYSTALS (Watkin <i>et al.</i>,  1996)'
_computing_structure_solution 'SIR97 (Altomare <i>et al.</i>,  1999)'
_diffrn_detector_area_resol_mean 10.00
_diffrn_measured_fraction_theta_full 0.995
_diffrn_measured_fraction_theta_max 0.995
_diffrn_measurement_device_type 'Rigaku R-AXIS RAPID'
_diffrn_measurement_method \w
_diffrn_radiation_type 'Mo K\a'
_diffrn_radiation_wavelength 0.71069
_diffrn_reflns_av_R_equivalents 0.049
_diffrn_reflns_limit_h_max 19
_diffrn_reflns_limit_h_min -19
_diffrn_reflns_limit_k_max 7
_diffrn_reflns_limit_k_min -7
_diffrn_reflns_limit_l_max 23
_diffrn_reflns_limit_l_min -24
_diffrn_reflns_number 7229
_diffrn_reflns_theta_full 27.47
_diffrn_reflns_theta_max 27.47
_exptl_absorpt_coefficient_mu 1.763
_exptl_absorpt_correction_T_max 0.824
_exptl_absorpt_correction_T_min 0.515
_exptl_absorpt_correction_type multi-scan
_exptl_absorpt_process_details '(ABSCOR; Higashi, 1995)'
_exptl_crystal_colour colourless
_exptl_crystal_density_diffrn 1.519
_exptl_crystal_density_method 'not measured'
_exptl_crystal_description platelet
_exptl_crystal_F_000 760.00
_exptl_crystal_size_max 0.38
_exptl_crystal_size_mid 0.28
_exptl_crystal_size_min 0.11
_refine_diff_density_max 0.50
_refine_diff_density_min -0.46
_refine_ls_extinction_method none
_refine_ls_goodness_of_fit_ref 1.004
_refine_ls_hydrogen_treatment constr
_refine_ls_number_parameters 96
_refine_ls_number_reflns 1867
_refine_ls_R_factor_gt 0.0338
_refine_ls_shift/su_max 0.0000
_refine_ls_structure_factor_coef Fsqd
_refine_ls_weighting_details 'w = 1/[0.002Fo^2^ + \s(Fo^2^)]/(4Fo^2^)'
_refine_ls_weighting_scheme calc
_refine_ls_wR_factor_ref 0.1317
_reflns_number_gt 1473
_reflns_number_total 1867
_reflns_threshold_expression F^2^>2\s(F^2^)
_cod_data_source_file at2425.cif
_cod_data_source_block I
_cod_original_sg_symbol_H-M 'C 2/c'
_cod_database_code 2216188
_cod_database_fobs_code 2216188

loop_
_symmetry_equiv_pos_site_id
_symmetry_equiv_pos_as_xyz
1 +X,+Y,+Z
2 -X,+Y,1/2-Z
3 -X,-Y,-Z
4 +X,-Y,1/2+Z
5 1/2+X,1/2+Y,+Z
6 1/2-X,1/2+Y,1/2-Z
7 1/2-X,1/2-Y,-Z
8 1/2+X,1/2-Y,1/2+Z

loop_
_atom_site_type_symbol
_atom_site_label
_atom_site_fract_x
_atom_site_fract_y
_atom_site_fract_z
_atom_site_U_iso_or_equiv
_atom_site_adp_type
_atom_site_calc_flag
_atom_site_refinement_flags
_atom_site_occupancy
Zn Zn1 0.5000 0.23651(6) 0.7500 0.04427(14) Uani d S 1.00
S S1 0.38748(10) -0.21390(18) 0.91869(6) 0.0815(3) Uani d . 1.00
N N1 0.40464(14) 0.4526(3) 0.69942(11) 0.0434(5) Uani d . 1.00
N N2 0.29337(19) 0.7082(5) 0.68471(14) 0.0552(7) Uani d . 1.00
N N3 0.34510(17) 0.7371(3) 0.63403(12) 0.0423(5) Uani d . 1.00
N N4 0.45101(19) 0.0641(5) 0.82138(17) 0.0697(9) Uani d . 1.00
C C1 0.33192(19) 0.5365(5) 0.72290(14) 0.0514(8) Uani d . 1.00
C C2 0.41033(18) 0.5847(4) 0.64281(14) 0.0452(7) Uani d . 1.00
C C3 0.3238(2) 0.9165(4) 0.57881(14) 0.0525(7) Uani d . 1.00
C C4 0.24236(19) 0.8540(4) 0.52201(14) 0.0468(7) Uani d . 1.00
C C5 0.4231(2) -0.0470(5) 0.86203(17) 0.0560(8) Uani d . 1.00
H H1 0.3114 0.4770 0.7627 0.063 Uiso c R 1.00
H H2 0.4535 0.5716 0.6140 0.055 Uiso c R 1.00
H H32 0.3118 1.0586 0.6021 0.061 Uiso c R 1.00
H H31 0.3748 0.9375 0.5553 0.061 Uiso c R 1.00
H H42 0.1926 0.8225 0.5462 0.055 Uiso c R 1.00
H H41 0.2275 0.9833 0.4895 0.055 Uiso c R 1.00

loop_
_atom_site_aniso_label
_atom_site_aniso_U_11
_atom_site_aniso_U_22
_atom_site_aniso_U_33
_atom_site_aniso_U_12
_atom_site_aniso_U_13
_atom_site_aniso_U_23
Zn1 0.0450(2) 0.0382(2) 0.0481(3) 0.0000 0.0050(2) 0.0000
S1 0.0995(8) 0.0692(6) 0.0903(7) -0.0024(5) 0.0551(6) 0.0129(5)
N1 0.0409(11) 0.0462(11) 0.0422(11) -0.0023(9) 0.0056(9) 0.0020(9)
N2 0.0512(14) 0.0688(16) 0.0481(13) 0.0132(11) 0.0162(11) 0.0018(11)
N3 0.0425(12) 0.0445(12) 0.0383(11) -0.0014(9) 0.0033(9) 0.0008(9)
N4 0.0612(17) 0.0663(17) 0.0835(19) -0.0009(13) 0.0181(14) 0.0246(15)
C1 0.0490(16) 0.0660(18) 0.0422(13) 0.0042(13) 0.0160(11) 0.0065(13)
C2 0.0405(13) 0.0523(15) 0.0442(13) 0.0006(11) 0.0115(10) 0.0024(11)
C3 0.0634(18) 0.0432(14) 0.0468(14) -0.0039(13) 0.0001(12) 0.0039(12)
C4 0.0507(15) 0.0426(14) 0.0440(12) 0.0090(11) 0.0012(11) -0.0004(12)
C5 0.0516(17) 0.0522(16) 0.0664(18) 0.0015(13) 0.0167(13) 0.0038(15)

loop_
_atom_type_symbol
_atom_type_description
_atom_type_scat_dispersion_real
_atom_type_scat_dispersion_imag
_atom_type_scat_source
C C 0.003 0.002
;
International Tables for Crystallography
(1992, Vol. C, Tables 4.2.6.8 and 6.1.1.4)
;
H H 0.000 0.000
;
International Tables for Crystallography
(1992, Vol. C, Table 6.1.1.4)
;
N N 0.006 0.003
;
International Tables for Crystallography
(1992, Vol. C, Tables 4.2.6.8 and 6.1.1.4)
;
S S 0.125 0.123
;
International Tables for Crystallography
(1992, Vol. C, Tables 4.2.6.8 and 6.1.1.4)
;
Zn Zn 0.284 1.430
;
International Tables for Crystallography
(1992, Vol. C, Tables 4.2.6.8 and 6.1.1.4)
;

loop_
_geom_angle_atom_site_label_1
_geom_angle_atom_site_label_2
_geom_angle_atom_site_label_3
_geom_angle_site_symmetry_1
_geom_angle_site_symmetry_3
_geom_angle
_geom_angle_publ_flag
N1 Zn1 N1 . 2_656 102.75(8) yes
N1 Zn1 N4 . . 108.35(10) yes
N1 Zn1 N4 . 2_656 109.46(10) yes
N1 Zn1 N4 2_656 . 109.46(10) ?
N1 Zn1 N4 2_656 2_656 108.35(10) ?
N4 Zn1 N4 . 2_656 117.45(13) yes
Zn1 N1 C1 . . 128.93(18) yes
Zn1 N1 C2 . . 126.10(19) yes
C1 N1 C2 . . 103.4(2) ?
N3 N2 C1 . . 102.9(2) ?
N2 N3 C2 . . 110.5(2) ?
N2 N3 C3 . . 120.5(2) ?
C2 N3 C3 . . 129.0(2) ?
Zn1 N4 C5 . . 176.8(3) yes
N1 C1 N2 . . 114.0(2) ?
N1 C2 N3 . . 109.2(2) ?
N3 C3 C4 . . 111.6(2) ?
C3 C4 C4 . 7_566 112.9(2) ?
S1 C5 N4 . . 177.0(3) yes
N1 C1 H1 . . 123.0 ?
N2 C1 H1 . . 123.0 ?
N1 C2 H2 . . 125.4 ?
N3 C2 H2 . . 125.4 ?
N3 C3 H32 . . 108.9 ?
N3 C3 H31 . . 108.9 ?
C4 C3 H32 . . 108.9 ?
C4 C3 H31 . . 108.9 ?
H32 C3 H31 . . 109.5 ?
C3 C4 H42 . . 108.6 ?
C3 C4 H41 . . 108.6 ?
C4 C4 H42 7_566 . 108.6 ?
C4 C4 H41 7_566 . 108.6 ?
H42 C4 H41 . . 109.5 ?

loop_
_geom_bond_atom_site_label_1
_geom_bond_atom_site_label_2
_geom_bond_site_symmetry_2
_geom_bond_distance
_geom_bond_publ_flag
Zn1 N1 . 2.017(2) yes
Zn1 N1 2_656 2.017(2) ?
Zn1 N4 . 1.934(3) yes
Zn1 N4 2_656 1.934(3) ?
S1 C5 . 1.610(3) yes
N1 C1 . 1.356(3) yes
N1 C2 . 1.330(3) yes
N2 N3 . 1.356(4) yes
N2 C1 . 1.304(4) ?
N3 C2 . 1.318(3) ?
N3 C3 . 1.466(3) ?
N4 C5 . 1.143(4) ?
C3 C4 . 1.518(3) ?
C4 C4 7_566 1.510(4) ?
C1 H1 . 0.930 ?
C2 H2 . 0.930 ?
C3 H32 . 0.970 ?
C3 H31 . 0.970 ?
C4 H42 . 0.970 ?
C4 H41 . 0.970 ?

loop_
_geom_torsion_atom_site_label_1
_geom_torsion_atom_site_label_2
_geom_torsion_atom_site_label_3
_geom_torsion_atom_site_label_4
_geom_torsion_site_symmetry_1
_geom_torsion_site_symmetry_3
_geom_torsion_site_symmetry_4
_geom_torsion
N1 Zn1 N1 C1 . 2_656 2_656 -93.0(2)
N1 Zn1 N1 C2 . 2_656 2_656 70.5(2)
N1 Zn1 N1 C1 2_656 . . -93.0(2)
N1 Zn1 N1 C2 2_656 . . 70.5(2)
N4 Zn1 N1 C1 . . . 22.8(2)
N4 Zn1 N1 C2 . . . -173.7(2)
N4 Zn1 N1 C1 2_656 . . 152.0(2)
N4 Zn1 N1 C2 2_656 . . -44.5(2)
N4 Zn1 N1 C1 . 2_656 2_656 152.0(2)
N4 Zn1 N1 C2 . 2_656 2_656 -44.5(2)
N4 Zn1 N1 C1 2_656 2_656 2_656 22.8(2)
N4 Zn1 N1 C2 2_656 2_656 2_656 -173.7(2)
Zn1 N1 C1 N2 . . . 166.49(19)
Zn1 N1 C2 N3 . . . -166.57(17)
C1 N1 C2 N3 . . . 0.3(2)
C2 N1 C1 N2 . . . 0.2(3)
N3 N2 C1 N1 . . . -0.5(3)
C1 N2 N3 C2 . . . 0.7(3)
C1 N2 N3 C3 . . . 179.6(2)
N2 N3 C2 N1 . . . -0.6(3)
N2 N3 C3 C4 . . . -73.6(3)
C2 N3 C3 C4 . . . 105.1(3)
C3 N3 C2 N1 . . . -179.4(2)
N3 C3 C4 C4 . . 7_566 -64.9(3)
